data_2238496
loop_
_publ_author_name
'Zhang, Xiulan'
'Xie, Bin'
'He, Linxin'
'Lu, Lu'
'Chen, Neng'

_publ_section_title
;
 Bis[<i>O</i>,<i>O</i>'-bis(4-<i>tert</i>-butylphenyl)
 dithiophosphato-\k^2^<i>S</i>,<i>S</i>']bis(pyridine-\k<i>N</i>)lead(II)
;
_journal_coeditor_code HB7129
_journal_issue 9
_journal_name_full 'Acta Crystallographica Section E'
_journal_page_first m524
_journal_paper_doi 10.1107/S1600536813023945
_journal_volume 69
_journal_year 2013
_chemical_formula_iupac '[Pb (C20 H26 O2 P S2)2 (C5 H5 N)2]'
_chemical_formula_moiety 'C50 H62 N2 O4 P2 Pb S4'
_chemical_formula_sum 'C50 H62 N2 O4 P2 Pb S4'
_chemical_formula_weight 1152.39
_chemical_name_systematic
'Bis[<i>O</i>,<i>O</i>'-bis(4-<i>tert</i>-butylphenyl) dithiophosphato-\k^2^<i>S</i>,<i>S</i>']bis(pyridine-\k<i>N</i>)lead(II)'
_space_group_IT_number 2
_symmetry_cell_setting triclinic
_symmetry_space_group_name_Hall '-P 1'
_symmetry_space_group_name_H-M 'P -1'
_atom_sites_solution_hydrogens geom
_atom_sites_solution_primary direct
_atom_sites_solution_secondary difmap
_audit_creation_method SHELXL-97
_cell_angle_alpha 89.7528(18)
_cell_angle_beta 79.4467(19)
_cell_angle_gamma 71.298(2)
_cell_formula_units_Z 2
_cell_length_a 12.4260(3)
_cell_length_b 12.9136(3)
_cell_length_c 17.9749(4)
_cell_measurement_reflns_used 10707
_cell_measurement_temperature 150(2)
_cell_measurement_theta_max 29.21
_cell_measurement_theta_min 2.86
_cell_volume 2681.23(11)
_computing_cell_refinement 'SAINT (Bruker, 2008)'
_computing_data_collection 'APEX2 (Bruker, 2008)'
_computing_data_reduction 'SAINT (Bruker, 2008)'
_computing_molecular_graphics 'SHELXTL (Sheldrick, 2008)'
_computing_publication_material 'SHELXTL (Sheldrick, 2008)'
_computing_structure_refinement 'SHELXL97 (Sheldrick, 2008)'
_computing_structure_solution 'SHELXS97 (Sheldrick, 2008)'
_diffrn_ambient_temperature 150(2)
_diffrn_measured_fraction_theta_full 0.999
_diffrn_measured_fraction_theta_max 0.999
_diffrn_measurement_device_type 'Bruker APEXII'
_diffrn_measurement_method '\w scans'
_diffrn_radiation_monochromator graphite
_diffrn_radiation_source 'fine-focus sealed tube'
_diffrn_radiation_type MoK\a
_diffrn_radiation_wavelength 0.71073
_diffrn_reflns_av_R_equivalents 0.0305
_diffrn_reflns_av_sigmaI/netI 0.0516
_diffrn_reflns_limit_h_max 15
_diffrn_reflns_limit_h_min -15
_diffrn_reflns_limit_k_max 13
_diffrn_reflns_limit_k_min -16
_diffrn_reflns_limit_l_max 22
_diffrn_reflns_limit_l_min -22
_diffrn_reflns_number 22556
_diffrn_reflns_theta_full 26.37
_diffrn_reflns_theta_max 26.37
_diffrn_reflns_theta_min 2.86
_diffrn_standards_decay_% 0
_diffrn_standards_number 0
_exptl_absorpt_coefficient_mu 3.404
_exptl_absorpt_correction_T_max 0.5493
_exptl_absorpt_correction_T_min 0.4833
_exptl_absorpt_correction_type multi-scan
_exptl_absorpt_process_details '(SADABS; Bruker, 2008)'
_exptl_crystal_colour colorless
_exptl_crystal_density_diffrn 1.427
_exptl_crystal_density_method 'not measured'
_exptl_crystal_description block
_exptl_crystal_F_000 1168
_exptl_crystal_size_max 0.25
_exptl_crystal_size_mid 0.20
_exptl_crystal_size_min 0.20
_refine_diff_density_max 0.801
_refine_diff_density_min -0.688
_refine_ls_extinction_method none
_refine_ls_goodness_of_fit_ref 1.016
_refine_ls_hydrogen_treatment constr
_refine_ls_matrix_type full
_refine_ls_number_parameters 663
_refine_ls_number_reflns 10953
_refine_ls_number_restraints 572
_refine_ls_restrained_S_all 1.007
_refine_ls_R_factor_all 0.0462
_refine_ls_R_factor_gt 0.0328
_refine_ls_shift/su_max 0.002
_refine_ls_shift/su_mean 0.000
_refine_ls_structure_factor_coef Fsqd
_refine_ls_weighting_details 'calc w=1/[\s^2^(Fo^2^)+(0.0250P)^2^+0.8500P] where P=(Fo^2^+2Fc^2^)/3'
_refine_ls_weighting_scheme calc
_refine_ls_wR_factor_gt 0.0619
_refine_ls_wR_factor_ref 0.0675
_reflns_number_gt 9252
_reflns_number_total 10953
_reflns_threshold_expression I>2\s(I)
_cod_data_source_file hb7129.cif
_cod_data_source_block I
_cod_original_cell_volume 2681.22(10)
_cod_database_code 2238496
_cod_database_fobs_code 2238496

loop_
_symmetry_equiv_pos_as_xyz
'x, y, z'
'-x, -y, -z'

loop_
_atom_site_type_symbol
_atom_site_label
_atom_site_fract_x
_atom_site_fract_y
_atom_site_fract_z
_atom_site_U_iso_or_equiv
_atom_site_adp_type
_atom_site_calc_flag
_atom_site_refinement_flags
_atom_site_occupancy
_atom_site_symmetry_multiplicity
_atom_site_disorder_assembly
_atom_site_disorder_group
Pb Pb1 0.612885(11) 0.604091(11) 0.396926(7) 0.03145(5) Uani d U 1 1 . .
P P1 0.62254(8) 0.66393(7) 0.58583(5) 0.0271(2) Uani d . 1 1 . .
P P2 0.70541(8) 0.61341(7) 0.20625(5) 0.0282(2) Uani d . 1 1 . .
S S1 0.72725(8) 0.69068(7) 0.49614(5) 0.0335(2) Uani d . 1 1 B .
S S2 0.51198(9) 0.59419(8) 0.56523(5) 0.0404(2) Uani d . 1 1 B .
S S3 0.74784(8) 0.68922(8) 0.28674(5) 0.0341(2) Uani d . 1 1 B .
S S4 0.57837(8) 0.55505(8) 0.23833(5) 0.0371(2) Uani d U 1 1 B .
O O1 0.6962(2) 0.60457(18) 0.64789(13) 0.0333(6) Uani d . 1 1 B .
O O2 0.55836(19) 0.78039(17) 0.63186(12) 0.0315(6) Uani d . 1 1 B .
O O3 0.81414(19) 0.51538(18) 0.16392(13) 0.0333(6) Uani d . 1 1 B .
O O4 0.6861(2) 0.69140(18) 0.13647(12) 0.0324(6) Uani d . 1 1 B .
N N1 0.7945(3) 0.4160(2) 0.38507(17) 0.0363(7) Uani d . 1 1 B .
C C1 0.7648(3) 0.4943(3) 0.64080(18) 0.0288(8) Uani d . 1 1 . .
C C2 0.7151(3) 0.4137(3) 0.6512(3) 0.0522(12) Uani d . 1 1 B .
H H2 0.6333 0.4316 0.6588 0.063 Uiso calc R 1 1 . .
C C3 0.7845(4) 0.3060(3) 0.6505(3) 0.0567(12) Uani d . 1 1 . .
H H3 0.7490 0.2506 0.6567 0.068 Uiso calc R 1 1 B .
C C4 0.9035(3) 0.2758(3) 0.6412(2) 0.0354(9) Uani d . 1 1 A .
C C5 0.9505(3) 0.3594(3) 0.6319(2) 0.0469(11) Uani d . 1 1 . .
H H5 1.0320 0.3423 0.6261 0.056 Uiso calc R 1 1 B .
C C6 0.8818(3) 0.4681(3) 0.6309(2) 0.0436(10) Uani d . 1 1 B .
H H6 0.9166 0.5239 0.6234 0.052 Uiso calc R 1 1 . .
C C7 0.9755(3) 0.1559(3) 0.6426(2) 0.0474(10) Uani d DU 1 1 . .
C C8 0.9290(7) 0.1076(4) 0.7139(3) 0.099(3) Uani d PDU 0.907(7) 1 A 1
H H8A 0.9772 0.0312 0.7153 0.148 Uiso calc PR 0.907(7) 1 A 1
H H8B 0.8492 0.1109 0.7135 0.148 Uiso calc PR 0.907(7) 1 A 1
H H8C 0.9306 0.1496 0.7587 0.148 Uiso calc PR 0.907(7) 1 A 1
C C9 1.1030(5) 0.1402(4) 0.6397(5) 0.089(2) Uani d PDU 0.907(7) 1 A 1
H H9A 1.1454 0.0623 0.6420 0.133 Uiso calc PR 0.907(7) 1 A 1
H H9B 1.1110 0.1813 0.6829 0.133 Uiso calc PR 0.907(7) 1 A 1
H H9C 1.1346 0.1671 0.5924 0.133 Uiso calc PR 0.907(7) 1 A 1
C C10 0.9666(6) 0.0917(4) 0.5746(3) 0.0732(19) Uani d PDU 0.907(7) 1 A 1
H H10A 1.0131 0.0146 0.5756 0.110 Uiso calc PR 0.907(7) 1 A 1
H H10B 0.9956 0.1217 0.5278 0.110 Uiso calc PR 0.907(7) 1 A 1
H H10C 0.8856 0.0976 0.5764 0.110 Uiso calc PR 0.907(7) 1 A 1
C C8A 1.014(6) 0.151(4) 0.719(2) 0.089(10) Uani d PDU 0.093(7) 1 A 2
H H8D 1.0485 0.0746 0.7299 0.133 Uiso calc PR 0.093(7) 1 A 2
H H8E 0.9474 0.1874 0.7586 0.133 Uiso calc PR 0.093(7) 1 A 2
H H8F 1.0720 0.1887 0.7162 0.133 Uiso calc PR 0.093(7) 1 A 2
C C9A 1.089(3) 0.135(5) 0.587(3) 0.083(11) Uani d PDU 0.093(7) 1 A 2
H H9D 1.0738 0.1472 0.5354 0.125 Uiso calc PR 0.093(7) 1 A 2
H H9E 1.1385 0.0588 0.5890 0.125 Uiso calc PR 0.093(7) 1 A 2
H H9F 1.1289 0.1846 0.6001 0.125 Uiso calc PR 0.093(7) 1 A 2
C C10A 0.898(4) 0.086(3) 0.644(4) 0.095(11) Uani d PDU 0.093(7) 1 A 2
H H10D 0.8238 0.1295 0.6311 0.142 Uiso calc PR 0.093(7) 1 A 2
H H10E 0.8833 0.0592 0.6950 0.142 Uiso calc PR 0.093(7) 1 A 2
H H10F 0.9354 0.0231 0.6073 0.142 Uiso calc PR 0.093(7) 1 A 2
C C11 0.4633(3) 0.7995(3) 0.69197(18) 0.0268(7) Uani d . 1 1 . .
C C12 0.4578(3) 0.7252(3) 0.7470(2) 0.0372(9) Uani d . 1 1 B .
H H12 0.5172 0.6563 0.7437 0.045 Uiso calc R 1 1 . .
C C13 0.3648(3) 0.7526(3) 0.8070(2) 0.0370(9) Uani d . 1 1 . .
H H13 0.3610 0.7013 0.8446 0.044 Uiso calc R 1 1 B .
C C14 0.2771(3) 0.8520(3) 0.81404(19) 0.0316(8) Uani d . 1 1 B .
C C15 0.2841(3) 0.9232(3) 0.75728(19) 0.0321(8) Uani d . 1 1 . .
H H15 0.2241 0.9916 0.7601 0.038 Uiso calc R 1 1 B .
C C16 0.3763(3) 0.8975(3) 0.69617(19) 0.0304(8) Uani d . 1 1 B .
H H16 0.3789 0.9477 0.6576 0.037 Uiso calc R 1 1 . .
C C17 0.1796(3) 0.8792(3) 0.8847(2) 0.0424(10) Uani d . 1 1 . .
C C18 0.2339(4) 0.8845(4) 0.9543(2) 0.0606(13) Uani d . 1 1 B .
H H18C 0.2695 0.9424 0.9492 0.091 Uiso calc R 1 1 . .
H H18A 0.2932 0.8140 0.9577 0.091 Uiso calc R 1 1 . .
H H18B 0.1738 0.9004 1.0002 0.091 Uiso calc R 1 1 . .
C C19 0.1218(4) 0.7908(4) 0.8933(3) 0.0632(13) Uani d . 1 1 B .
H H19C 0.0615 0.8082 0.9392 0.095 Uiso calc R 1 1 . .
H H19B 0.1798 0.7198 0.8972 0.095 Uiso calc R 1 1 . .
H H19A 0.0869 0.7877 0.8490 0.095 Uiso calc R 1 1 . .
C C20 0.0872(4) 0.9891(4) 0.8809(3) 0.0696(15) Uani d . 1 1 B .
H H20C 0.1223 1.0473 0.8776 0.104 Uiso calc R 1 1 . .
H H20B 0.0267 1.0032 0.9266 0.104 Uiso calc R 1 1 . .
H H20A 0.0530 0.9875 0.8361 0.104 Uiso calc R 1 1 . .
C C21 0.8799(3) 0.4028(3) 0.4228(2) 0.0448(10) Uani d . 1 1 . .
H H21 0.8759 0.4607 0.4568 0.054 Uiso calc R 1 1 B .
C C22 0.9744(4) 0.3083(3) 0.4147(2) 0.0492(11) Uani d . 1 1 B .
H H22 1.0344 0.3014 0.4423 0.059 Uiso calc R 1 1 . .
C C23 0.9798(4) 0.2249(3) 0.3660(2) 0.0502(11) Uani d . 1 1 . .
H H23 1.0439 0.1591 0.3588 0.060 Uiso calc R 1 1 B .
C C24 0.8910(4) 0.2380(3) 0.3278(2) 0.0530(11) Uani d . 1 1 B .
H H24 0.8925 0.1810 0.2940 0.064 Uiso calc R 1 1 . .
C C25 0.7997(4) 0.3342(3) 0.3387(2) 0.0444(10) Uani d . 1 1 . .
H H25 0.7383 0.3424 0.3122 0.053 Uiso calc R 1 1 B .
N N2 0.4568(16) 0.8110(13) 0.4130(4) 0.051(3) Uani d PDU 0.534(6) 1 B 1
C C26 0.4243(9) 0.8513(7) 0.3507(5) 0.047(3) Uani d PDU 0.534(6) 1 B 1
H H26 0.4517 0.8029 0.3066 0.056 Uiso calc PR 0.534(6) 1 B 1
C C27 0.3548(7) 0.9559(6) 0.3418(5) 0.0426(19) Uani d PDU 0.534(6) 1 B 1
H H27 0.3262 0.9765 0.2965 0.051 Uiso calc PR 0.534(6) 1 B 1
C C28 0.3301(8) 1.0278(7) 0.4026(4) 0.045(2) Uani d PDU 0.534(6) 1 B 1
H H28 0.2818 1.1013 0.4012 0.054 Uiso calc PR 0.534(6) 1 B 1
C C29 0.3750(8) 0.9935(6) 0.4654(5) 0.061(2) Uani d PDU 0.534(6) 1 B 1
H H29 0.3588 1.0420 0.5087 0.073 Uiso calc PR 0.534(6) 1 B 1
C C30 0.4437(9) 0.8876(6) 0.4643(5) 0.067(3) Uani d PDU 0.534(6) 1 B 1
H H30 0.4857 0.8675 0.5041 0.081 Uiso calc PR 0.534(6) 1 B 1
N N2A 0.460(2) 0.7957(17) 0.4024(6) 0.054(3) Uani d PU 0.466(6) 1 B 2
C C26A 0.4523(12) 0.8674(9) 0.3542(6) 0.061(3) Uani d PDU 0.466(6) 1 B 2
H H26A 0.4936 0.8452 0.3039 0.073 Uiso calc PR 0.466(6) 1 B 2
C C27A 0.3878(9) 0.9755(8) 0.3700(6) 0.057(3) Uani d PDU 0.466(6) 1 B 2
H H27A 0.3932 1.0264 0.3324 0.069 Uiso calc PR 0.466(6) 1 B 2
C C28A 0.3161(10) 1.0120(8) 0.4382(6) 0.057(3) Uani d PDU 0.466(6) 1 B 2
H H28A 0.2724 1.0873 0.4490 0.068 Uiso calc PR 0.466(6) 1 B 2
C C29A 0.3097(10) 0.9362(7) 0.4902(5) 0.070(3) Uani d PDU 0.466(6) 1 B 2
H H29A 0.2588 0.9577 0.5379 0.084 Uiso calc PR 0.466(6) 1 B 2
C C30A 0.3765(9) 0.8293(7) 0.4737(5) 0.064(3) Uani d PDU 0.466(6) 1 B 2
H H30A 0.3687 0.7760 0.5090 0.077 Uiso calc PR 0.466(6) 1 B 2
C C31 0.9261(3) 0.5243(3) 0.14579(19) 0.0291(8) Uani d . 1 1 . .
C C32 1.0056(3) 0.4731(3) 0.1880(2) 0.0440(10) Uani d . 1 1 B .
H H32 0.9846 0.4345 0.2304 0.053 Uiso calc R 1 1 . .
C C33 1.1175(3) 0.4770(3) 0.1691(2) 0.0425(10) Uani d . 1 1 . .
H H33 1.1726 0.4411 0.1991 0.051 Uiso calc R 1 1 B .
C C34 1.1505(3) 0.5319(3) 0.10792(19) 0.0307(8) Uani d . 1 1 B .
C C35 1.0673(3) 0.5826(4) 0.0672(2) 0.0530(12) Uani d . 1 1 . .
H H35 1.0877 0.6214 0.0248 0.064 Uiso calc R 1 1 B .
C C36 0.9545(3) 0.5803(4) 0.0848(2) 0.0509(11) Uani d . 1 1 B .
H H36 0.8989 0.6165 0.0553 0.061 Uiso calc R 1 1 . .
C C37 1.2725(3) 0.5398(3) 0.0861(2) 0.0392(9) Uani d . 1 1 . .
C C38 1.3553(3) 0.4724(4) 0.1342(2) 0.0578(12) Uani d . 1 1 B .
H H38B 1.3263 0.4985 0.1875 0.087 Uiso calc R 1 1 . .
H H38C 1.4319 0.4800 0.1174 0.087 Uiso calc R 1 1 . .
H H38A 1.3612 0.3952 0.1286 0.087 Uiso calc R 1 1 . .
C C39 1.3226(4) 0.4988(5) 0.0037(2) 0.0761(16) Uani d . 1 1 B .
H H39C 1.4022 0.5000 -0.0095 0.114 Uiso calc R 1 1 . .
H H39B 1.2755 0.5462 -0.0292 0.114 Uiso calc R 1 1 . .
H H39A 1.3222 0.4237 -0.0033 0.114 Uiso calc R 1 1 . .
C C40 1.2644(4) 0.6592(4) 0.0955(4) 0.0893(19) Uani d . 1 1 B .
H H40C 1.3401 0.6670 0.0757 0.134 Uiso calc R 1 1 . .
H H40B 1.2407 0.6833 0.1494 0.134 Uiso calc R 1 1 . .
H H40A 1.2071 0.7042 0.0676 0.134 Uiso calc R 1 1 . .
C C41 0.5936(3) 0.7898(3) 0.14164(18) 0.0314(8) Uani d . 1 1 . .
C C42 0.4882(3) 0.7893(3) 0.1280(2) 0.0445(10) Uani d . 1 1 B .
H H42 0.4760 0.7219 0.1191 0.053 Uiso calc R 1 1 . .
C C43 0.4006(3) 0.8869(3) 0.1275(2) 0.0473(10) Uani d . 1 1 . .
H H43 0.3283 0.8853 0.1181 0.057 Uiso calc R 1 1 B .
C C44 0.4144(3) 0.9882(3) 0.1401(2) 0.0377(9) Uani d . 1 1 B .
C C45 0.5218(3) 0.9850(3) 0.1545(2) 0.0376(9) Uani d . 1 1 . .
H H45 0.5346 1.0520 0.1640 0.045 Uiso calc R 1 1 B .
C C46 0.6104(3) 0.8876(3) 0.1554(2) 0.0367(9) Uani d . 1 1 B .
H H46 0.6826 0.8883 0.1654 0.044 Uiso calc R 1 1 . .
C C47 0.3209(3) 1.0973(3) 0.1363(2) 0.0459(10) Uani d . 1 1 . .
C C48 0.2985(4) 1.1711(4) 0.2073(3) 0.0787(16) Uani d . 1 1 B .
H H48C 0.3704 1.1839 0.2128 0.118 Uiso calc R 1 1 . .
H H48A 0.2715 1.1357 0.2519 0.118 Uiso calc R 1 1 . .
H H48B 0.2394 1.2413 0.2029 0.118 Uiso calc R 1 1 . .
C C49 0.2050(4) 1.0846(4) 0.1314(4) 0.090(2) Uani d . 1 1 B .
H H49C 0.1457 1.1569 0.1363 0.135 Uiso calc R 1 1 . .
H H49A 0.1838 1.0403 0.1724 0.135 Uiso calc R 1 1 . .
H H49B 0.2108 1.0482 0.0824 0.135 Uiso calc R 1 1 . .
C C50 0.3605(5) 1.1537(4) 0.0675(3) 0.093(2) Uani d . 1 1 B .
H H50C 0.4339 1.1644 0.0714 0.139 Uiso calc R 1 1 . .
H H50B 0.3018 1.2249 0.0650 0.139 Uiso calc R 1 1 . .
H H50A 0.3714 1.1081 0.0215 0.139 Uiso calc R 1 1 . .

loop_
_atom_site_aniso_label
_atom_site_aniso_U_11
_atom_site_aniso_U_22
_atom_site_aniso_U_33
_atom_site_aniso_U_12
_atom_site_aniso_U_13
_atom_site_aniso_U_23
Pb1 0.02567(8) 0.03976(9) 0.02520(7) -0.00793(6) -0.00047(5) -0.00004(5)
P1 0.0258(5) 0.0289(5) 0.0254(4) -0.0084(4) -0.0026(4) -0.0029(4)
P2 0.0242(5) 0.0363(5) 0.0259(4) -0.0153(4) 0.0009(4) -0.0022(4)
S1 0.0294(5) 0.0375(5) 0.0311(5) -0.0134(4) 0.0050(4) -0.0050(4)
S2 0.0445(6) 0.0620(6) 0.0262(5) -0.0345(5) -0.0036(4) -0.0003(4)
S3 0.0318(5) 0.0459(5) 0.0292(5) -0.0206(5) -0.0029(4) -0.0043(4)
S4 0.0322(5) 0.0540(6) 0.0345(5) -0.0282(5) -0.0039(4) 0.0012(4)
O1 0.0335(14) 0.0305(13) 0.0288(13) -0.0003(12) -0.0067(11) -0.0083(10)
O2 0.0290(13) 0.0284(13) 0.0311(13) -0.0064(11) 0.0042(11) -0.0027(10)
O3 0.0240(13) 0.0360(14) 0.0377(14) -0.0115(11) 0.0035(11) -0.0056(11)
O4 0.0307(14) 0.0380(14) 0.0283(13) -0.0133(12) -0.0011(11) 0.0017(10)
N1 0.0330(17) 0.0361(17) 0.0383(17) -0.0093(15) -0.0062(15) -0.0019(14)
C1 0.0293(19) 0.0299(19) 0.0233(17) -0.0065(17) -0.0008(15) 0.0004(14)
C2 0.025(2) 0.047(3) 0.080(3) -0.012(2) 0.000(2) 0.020(2)
C3 0.047(3) 0.045(3) 0.089(4) -0.027(2) -0.020(3) 0.027(2)
C4 0.038(2) 0.0295(19) 0.041(2) -0.0122(18) -0.0110(18) 0.0043(16)
C5 0.028(2) 0.035(2) 0.078(3) -0.0089(19) -0.015(2) 0.000(2)
C6 0.036(2) 0.028(2) 0.074(3) -0.0164(19) -0.018(2) 0.0041(19)
C7 0.053(3) 0.031(2) 0.061(3) -0.013(2) -0.019(2) 0.0058(19)
C8 0.141(6) 0.045(3) 0.081(4) -0.001(4) -0.003(4) 0.032(3)
C9 0.071(4) 0.035(3) 0.163(7) -0.002(3) -0.058(4) 0.014(4)
C10 0.106(5) 0.033(3) 0.080(4) -0.008(3) -0.042(4) -0.006(3)
C8A 0.095(17) 0.039(15) 0.106(16) 0.015(15) -0.023(16) 0.022(15)
C9A 0.089(16) 0.036(15) 0.102(17) 0.014(15) -0.023(16) 0.012(16)
C10A 0.106(16) 0.039(15) 0.110(17) 0.019(15) -0.027(16) 0.021(15)
C11 0.0235(18) 0.0301(19) 0.0246(17) -0.0075(16) -0.0010(15) -0.0035(14)
C12 0.031(2) 0.032(2) 0.038(2) 0.0011(17) 0.0005(17) 0.0014(16)
C13 0.037(2) 0.041(2) 0.0293(19) -0.0083(19) -0.0040(17) 0.0083(16)
C14 0.0256(19) 0.043(2) 0.0248(18) -0.0087(18) -0.0054(15) -0.0029(15)
C15 0.0249(19) 0.0334(19) 0.0313(19) 0.0001(16) -0.0065(16) -0.0016(15)
C16 0.0293(19) 0.0303(19) 0.0291(18) -0.0068(17) -0.0042(16) -0.0004(15)
C17 0.029(2) 0.058(3) 0.031(2) -0.005(2) 0.0021(17) 0.0012(18)
C18 0.052(3) 0.097(4) 0.026(2) -0.021(3) 0.004(2) -0.011(2)
C19 0.046(3) 0.092(4) 0.051(3) -0.031(3) 0.006(2) 0.009(2)
C20 0.043(3) 0.078(3) 0.055(3) 0.010(3) 0.019(2) 0.001(2)
C21 0.042(2) 0.041(2) 0.050(2) -0.009(2) -0.016(2) -0.0088(19)
C22 0.045(3) 0.041(2) 0.065(3) -0.011(2) -0.024(2) 0.002(2)
C23 0.050(3) 0.030(2) 0.062(3) 0.000(2) -0.013(2) -0.0028(19)
C24 0.062(3) 0.042(2) 0.058(3) -0.015(2) -0.021(2) -0.011(2)
C25 0.044(2) 0.046(2) 0.046(2) -0.013(2) -0.016(2) -0.0020(19)
N2 0.053(4) 0.045(5) 0.027(4) 0.023(4) -0.009(4) -0.020(3)
C26 0.049(5) 0.034(4) 0.045(4) -0.010(4) 0.011(4) 0.000(3)
C27 0.056(4) 0.035(4) 0.037(4) -0.014(3) -0.010(3) -0.005(3)
C28 0.046(4) 0.040(4) 0.040(4) -0.008(3) 0.002(4) -0.001(4)
C29 0.073(5) 0.042(4) 0.045(4) 0.017(4) -0.020(4) -0.012(3)
C30 0.074(5) 0.050(4) 0.046(4) 0.025(4) -0.015(4) -0.010(3)
N2A 0.051(5) 0.058(6) 0.029(4) 0.016(5) -0.002(4) -0.016(4)
C26A 0.059(6) 0.042(5) 0.057(5) -0.001(5) 0.021(4) 0.010(4)
C27A 0.058(5) 0.042(5) 0.059(5) -0.006(4) 0.003(4) 0.005(4)
C28A 0.054(5) 0.042(4) 0.060(5) 0.007(4) -0.015(5) -0.022(4)
C29A 0.063(5) 0.071(5) 0.045(4) 0.020(4) -0.006(4) -0.013(4)
C30A 0.055(5) 0.057(5) 0.046(4) 0.017(4) 0.012(4) 0.011(4)
C31 0.0230(18) 0.0324(19) 0.0295(18) -0.0109(16) 0.0047(15) -0.0047(15)
C32 0.033(2) 0.045(2) 0.046(2) -0.0060(19) 0.0025(19) 0.0185(18)
C33 0.029(2) 0.052(2) 0.040(2) -0.0059(19) -0.0043(18) 0.0130(18)
C34 0.0274(19) 0.036(2) 0.0288(18) -0.0108(17) -0.0059(16) -0.0031(15)
C35 0.035(2) 0.082(3) 0.045(2) -0.025(2) -0.004(2) 0.028(2)
C36 0.032(2) 0.087(3) 0.040(2) -0.023(2) -0.0131(19) 0.025(2)
C37 0.034(2) 0.053(2) 0.037(2) -0.021(2) -0.0105(18) 0.0033(18)
C38 0.028(2) 0.095(4) 0.050(3) -0.019(2) -0.009(2) 0.003(2)
C39 0.036(3) 0.154(5) 0.039(3) -0.037(3) 0.002(2) 0.004(3)
C40 0.062(3) 0.074(4) 0.152(6) -0.042(3) -0.036(4) 0.015(4)
C41 0.034(2) 0.039(2) 0.0222(17) -0.0138(18) -0.0037(16) 0.0013(15)
C42 0.044(2) 0.038(2) 0.057(3) -0.016(2) -0.019(2) -0.0053(19)
C43 0.038(2) 0.053(3) 0.060(3) -0.021(2) -0.018(2) -0.003(2)
C44 0.039(2) 0.046(2) 0.033(2) -0.019(2) -0.0084(18) -0.0008(17)
C45 0.040(2) 0.036(2) 0.042(2) -0.019(2) -0.0095(18) 0.0020(17)
C46 0.033(2) 0.046(2) 0.039(2) -0.0221(19) -0.0090(17) 0.0037(17)
C47 0.039(2) 0.049(2) 0.052(3) -0.013(2) -0.018(2) 0.001(2)
C48 0.071(4) 0.062(3) 0.084(4) 0.011(3) -0.024(3) -0.020(3)
C49 0.048(3) 0.063(3) 0.163(6) -0.009(3) -0.046(4) -0.009(4)
C50 0.096(4) 0.070(4) 0.083(4) 0.002(3) -0.002(4) 0.033(3)

loop_
_atom_type_symbol
_atom_type_description
_atom_type_scat_dispersion_real
_atom_type_scat_dispersion_imag
_atom_type_scat_source
C C 0.0033 0.0016 'International Tables Vol C Tables 4.2.6.8 and 6.1.1.4'
H H 0.0000 0.0000 'International Tables Vol C Tables 4.2.6.8 and 6.1.1.4'
N N 0.0061 0.0033 'International Tables Vol C Tables 4.2.6.8 and 6.1.1.4'
O O 0.0106 0.0060 'International Tables Vol C Tables 4.2.6.8 and 6.1.1.4'
P P 0.1023 0.0942 'International Tables Vol C Tables 4.2.6.8 and 6.1.1.4'
Pb Pb -3.3944 10.1111 'International Tables Vol C Tables 4.2.6.8 and 6.1.1.4'
S S 0.1246 0.1234 'International Tables Vol C Tables 4.2.6.8 and 6.1.1.4'

loop_
_geom_angle_atom_site_label_1
_geom_angle_atom_site_label_2
_geom_angle_atom_site_label_3
_geom_angle
_geom_angle_publ_flag
N2A Pb1 N1 172.4(4) ?
N2A Pb1 N2 4.7(5) ?
N1 Pb1 N2 170.1(3) ?
N2A Pb1 S3 84.4(3) ?
N1 Pb1 S3 88.79(6) ?
N2 Pb1 S3 85.2(3) ?
N2A Pb1 S1 89.1(4) ?
N1 Pb1 S1 86.54(7) ?
N2 Pb1 S1 84.7(3) ?
S3 Pb1 S1 81.43(2) ?
N2A Pb1 S4 90.2(3) ?
N1 Pb1 S4 90.53(7) ?
N2 Pb1 S4 94.81(19) ?
S3 Pb1 S4 69.48(2) n
S1 Pb1 S4 150.83(2) ?
N2A Pb1 S2 87.1(3) ?
N1 Pb1 S2 96.97(7) ?
N2 Pb1 S2 84.10(16) ?
S3 Pb1 S2 148.29(3) ?
S1 Pb1 S2 67.91(2) n
S4 Pb1 S2 141.17(2) ?
O2 P1 O1 97.61(12) ?
O2 P1 S2 111.63(10) ?
O1 P1 S2 113.50(10) ?
O2 P1 S1 106.22(9) ?
O1 P1 S1 109.96(10) ?
S2 P1 S1 116.15(6) ?
O3 P2 O4 98.63(12) ?
O3 P2 S4 107.59(10) ?
O4 P2 S4 112.64(10) ?
O3 P2 S3 111.16(10) ?
O4 P2 S3 109.05(10) ?
S4 P2 S3 116.34(5) ?
P1 S1 Pb1 90.15(4) ?
P1 S2 Pb1 85.72(4) ?
P2 S3 Pb1 89.40(4) ?
P2 S4 Pb1 83.07(4) ?
C1 O1 P1 123.7(2) ?
C11 O2 P1 123.5(2) ?
C31 O3 P2 122.0(2) ?
C41 O4 P2 122.82(19) ?
C25 N1 C21 118.3(3) ?
C25 N1 Pb1 118.9(3) ?
C21 N1 Pb1 122.7(2) ?
C6 C1 C2 119.9(3) ?
C6 C1 O1 119.2(3) ?
C2 C1 O1 120.6(3) ?
C1 C2 C3 119.5(4) ?
C1 C2 H2 120.2 ?
C3 C2 H2 120.2 ?
C2 C3 C4 122.5(4) ?
C2 C3 H3 118.7 ?
C4 C3 H3 118.7 ?
C5 C4 C3 116.3(3) ?
C5 C4 C7 123.5(3) ?
C3 C4 C7 120.2(3) ?
C4 C5 C6 121.8(4) ?
C4 C5 H5 119.1 ?
C6 C5 H5 119.1 ?
C1 C6 C5 119.9(3) ?
C1 C6 H6 120.0 ?
C5 C6 H6 120.0 ?
C10 C7 C10A 55(3) ?
C10 C7 C8 107.9(4) ?
C10A C7 C8 56(3) ?
C10 C7 C9A 74(3) ?
C10A C7 C9A 124(4) ?
C8 C7 C9A 138(2) ?
C10 C7 C4 109.6(3) ?
C10A C7 C4 109.1(19) ?
C8 C7 C4 109.9(3) ?
C9A C7 C4 108(2) ?
C10 C7 C9 107.8(4) ?
C10A C7 C9 138.4(19) ?
C8 C7 C9 109.1(5) ?
C9A C7 C9 38(3) ?
C4 C7 C9 112.4(3) ?
C10 C7 C8A 147(2) ?
C10A C7 C8A 109(4) ?
C8 C7 C8A 53(3) ?
C9A C7 C8A 102(4) ?
C4 C7 C8A 102.9(19) ?
C9 C7 C8A 64(3) ?
C7 C8 H8A 109.5 ?
C7 C8 H8B 109.5 ?
C7 C8 H8C 109.5 ?
C7 C9 H9A 109.5 ?
C7 C9 H9B 109.5 ?
C7 C9 H9C 109.5 ?
C7 C10 H10A 109.5 ?
C7 C10 H10B 109.5 ?
C7 C10 H10C 109.5 ?
C7 C8A H8D 109.5 ?
C7 C8A H8E 109.5 ?
H8D C8A H8E 109.5 ?
C7 C8A H8F 109.5 ?
H8D C8A H8F 109.5 ?
H8E C8A H8F 109.5 ?
C7 C9A H9D 109.5 ?
C7 C9A H9E 109.5 ?
H9D C9A H9E 109.5 ?
C7 C9A H9F 109.5 ?
H9D C9A H9F 109.5 ?
H9E C9A H9F 109.5 ?
C7 C10A H10D 109.5 ?
C7 C10A H10E 109.5 ?
H10D C10A H10E 109.5 ?
C7 C10A H10F 109.5 ?
H10D C10A H10F 109.5 ?
H10E C10A H10F 109.5 ?
C16 C11 C12 120.2(3) ?
C16 C11 O2 117.3(3) ?
C12 C11 O2 122.4(3) ?
C13 C12 C11 119.0(3) ?
C13 C12 H12 120.5 ?
C11 C12 H12 120.5 ?
C14 C13 C12 122.2(3) ?
C14 C13 H13 118.9 ?
C12 C13 H13 118.9 ?
C15 C14 C13 117.2(3) ?
C15 C14 C17 123.6(3) ?
C13 C14 C17 119.2(3) ?
C14 C15 C16 121.8(3) ?
C14 C15 H15 119.1 ?
C16 C15 H15 119.1 ?
C11 C16 C15 119.5(3) ?
C11 C16 H16 120.3 ?
C15 C16 H16 120.3 ?
C20 C17 C19 108.4(4) ?
C20 C17 C18 108.6(4) ?
C19 C17 C18 109.5(3) ?
C20 C17 C14 112.0(3) ?
C19 C17 C14 110.5(3) ?
C18 C17 C14 107.8(3) ?
C17 C18 H18C 109.5 ?
C17 C18 H18A 109.5 ?
H18C C18 H18A 109.5 ?
C17 C18 H18B 109.5 ?
H18C C18 H18B 109.5 ?
H18A C18 H18B 109.5 ?
C17 C19 H19C 109.5 ?
C17 C19 H19B 109.5 ?
H19C C19 H19B 109.5 ?
C17 C19 H19A 109.5 ?
H19C C19 H19A 109.5 ?
H19B C19 H19A 109.5 ?
C17 C20 H20C 109.5 ?
C17 C20 H20B 109.5 ?
H20C C20 H20B 109.5 ?
C17 C20 H20A 109.5 ?
H20C C20 H20A 109.5 ?
H20B C20 H20A 109.5 ?
N1 C21 C22 122.7(4) ?
N1 C21 H21 118.7 ?
C22 C21 H21 118.7 ?
C23 C22 C21 118.5(4) ?
C23 C22 H22 120.7 ?
C21 C22 H22 120.7 ?
C22 C23 C24 118.8(4) ?
C22 C23 H23 120.6 ?
C24 C23 H23 120.6 ?
C23 C24 C25 119.4(4) ?
C23 C24 H24 120.3 ?
C25 C24 H24 120.3 ?
N1 C25 C24 122.2(4) ?
N1 C25 H25 118.9 ?
C24 C25 H25 118.9 ?
C30 N2 C26 112.2(14) ?
C30 N2 Pb1 127.0(10) ?
C26 N2 Pb1 115.6(8) ?
N2 C26 C27 127.3(11) ?
N2 C26 H26 116.3 ?
C27 C26 H26 116.3 ?
C28 C27 C26 115.1(9) ?
C28 C27 H27 122.4 ?
C26 C27 H27 122.4 ?
C29 C28 C27 119.5(8) ?
C29 C28 H28 120.2 ?
C27 C28 H28 120.2 ?
C30 C29 C28 117.7(8) ?
C30 C29 H29 121.1 ?
C28 C29 H29 121.1 ?
N2 C30 C29 125.5(10) ?
N2 C30 H30 117.2 ?
C29 C30 H30 117.2 ?
C26A N2A C30A 115.2(18) ?
C26A N2A Pb1 129.0(13) ?
C30A N2A Pb1 115.6(10) ?
N2A C26A C27A 124.0(13) ?
N2A C26A H26A 118.0 ?
C27A C26A H26A 118.0 ?
C28A C27A C26A 121.8(10) ?
C28A C27A H27A 119.1 ?
C26A C27A H27A 119.1 ?
C27A C28A C29A 117.2(9) ?
C27A C28A H28A 121.4 ?
C29A C28A H28A 121.4 ?
C28A C29A C30A 119.9(9) ?
C28A C29A H29A 120.1 ?
C30A C29A H29A 120.1 ?
C29A C30A N2A 120.9(12) ?
C29A C30A H30A 119.6 ?
N2A C30A H30A 119.6 ?
C32 C31 C36 120.9(3) ?
C32 C31 O3 119.0(3) ?
C36 C31 O3 120.1(3) ?
C31 C32 C33 119.9(3) ?
C31 C32 H32 120.1 ?
C33 C32 H32 120.1 ?
C34 C33 C32 121.4(4) ?
C34 C33 H33 119.3 ?
C32 C33 H33 119.3 ?
C35 C34 C33 116.7(3) ?
C35 C34 C37 120.4(3) ?
C33 C34 C37 122.9(3) ?
C34 C35 C36 123.3(4) ?
C34 C35 H35 118.4 ?
C36 C35 H35 118.4 ?
C31 C36 C35 117.9(4) ?
C31 C36 H36 121.1 ?
C35 C36 H36 121.1 ?
C38 C37 C40 108.8(4) ?
C38 C37 C39 107.7(4) ?
C40 C37 C39 109.4(4) ?
C38 C37 C34 113.1(3) ?
C40 C37 C34 108.5(3) ?
C39 C37 C34 109.4(3) ?
C37 C38 H38B 109.5 ?
C37 C38 H38C 109.5 ?
H38B C38 H38C 109.5 ?
C37 C38 H38A 109.5 ?
H38B C38 H38A 109.5 ?
H38C C38 H38A 109.5 ?
C37 C39 H39C 109.5 ?
C37 C39 H39B 109.5 ?
H39C C39 H39B 109.5 ?
C37 C39 H39A 109.5 ?
H39C C39 H39A 109.5 ?
H39B C39 H39A 109.5 ?
C37 C40 H40C 109.5 ?
C37 C40 H40B 109.5 ?
H40C C40 H40B 109.5 ?
C37 C40 H40A 109.5 ?
H40C C40 H40A 109.5 ?
H40B C40 H40A 109.5 ?
C46 C41 C42 119.9(4) ?
C46 C41 O4 119.8(3) ?
C42 C41 O4 120.2(3) ?
C41 C42 C43 119.8(4) ?
C41 C42 H42 120.1 ?
C43 C42 H42 120.1 ?
C42 C43 C44 122.3(4) ?
C42 C43 H43 118.8 ?
C44 C43 H43 118.8 ?
C45 C44 C43 116.1(4) ?
C45 C44 C47 120.5(3) ?
C43 C44 C47 123.4(3) ?
C46 C45 C44 122.3(3) ?
C46 C45 H45 118.9 ?
C44 C45 H45 118.9 ?
C41 C46 C45 119.7(3) ?
C41 C46 H46 120.1 ?
C45 C46 H46 120.1 ?
C50 C47 C49 109.3(4) ?
C50 C47 C44 108.7(3) ?
C49 C47 C44 112.7(4) ?
C50 C47 C48 109.2(4) ?
C49 C47 C48 105.7(4) ?
C44 C47 C48 111.2(3) ?
C47 C48 H48C 109.5 ?
C47 C48 H48A 109.5 ?
H48C C48 H48A 109.5 ?
C47 C48 H48B 109.5 ?
H48C C48 H48B 109.5 ?
H48A C48 H48B 109.5 ?
C47 C49 H49C 109.5 ?
C47 C49 H49A 109.5 ?
H49C C49 H49A 109.5 ?
C47 C49 H49B 109.5 ?
H49C C49 H49B 109.5 ?
H49A C49 H49B 109.5 ?
C47 C50 H50C 109.5 ?
C47 C50 H50B 109.5 ?
H50C C50 H50B 109.5 ?
C47 C50 H50A 109.5 ?
H50C C50 H50A 109.5 ?
H50B C50 H50A 109.5 ?

loop_
_geom_bond_atom_site_label_1
_geom_bond_atom_site_label_2
_geom_bond_distance
_geom_bond_publ_flag
Pb1 N2A 2.58(2) ?
Pb1 N1 2.711(3) y
Pb1 N2 2.732(18) y
Pb1 S3 2.8090(9) y
Pb1 S1 2.9009(9) y
Pb1 S4 3.0577(9) y
Pb1 S2 3.0742(9) y
P1 O2 1.607(2) ?
P1 O1 1.608(3) ?
P1 S2 1.9540(13) ?
P1 S1 1.9816(12) ?
P2 O3 1.594(2) ?
P2 O4 1.609(2) ?
P2 S4 1.9541(12) ?
P2 S3 1.9880(12) ?
O1 C1 1.397(4) ?
O2 C11 1.404(4) ?
O3 C31 1.411(4) ?
O4 C41 1.403(4) ?
N1 C25 1.326(4) ?
N1 C21 1.328(5) ?
C1 C6 1.361(5) ?
C1 C2 1.368(5) ?
C2 C3 1.380(5) ?
C2 H2 0.9500 ?
C3 C4 1.382(5) ?
C3 H3 0.9500 ?
C4 C5 1.379(5) ?
C4 C7 1.522(5) ?
C5 C6 1.391(5) ?
C5 H5 0.9500 ?
C6 H6 0.9500 ?
C7 C10 1.520(5) ?
C7 C10A 1.521(9) ?
C7 C8 1.522(5) ?
C7 C9A 1.522(9) ?
C7 C9 1.522(5) ?
C7 C8A 1.524(9) ?
C8 H8A 0.9800 ?
C8 H8B 0.9800 ?
C8 H8C 0.9800 ?
C9 H9A 0.9800 ?
C9 H9B 0.9800 ?
C9 H9C 0.9800 ?
C10 H10A 0.9800 ?
C10 H10B 0.9800 ?
C10 H10C 0.9800 ?
C8A H8D 0.9800 ?
C8A H8E 0.9800 ?
C8A H8F 0.9800 ?
C9A H9D 0.9800 ?
C9A H9E 0.9800 ?
C9A H9F 0.9800 ?
C10A H10D 0.9800 ?
C10A H10E 0.9800 ?
C10A H10F 0.9800 ?
C11 C16 1.368(4) ?
C11 C12 1.384(5) ?
C12 C13 1.381(5) ?
C12 H12 0.9500 ?
C13 C14 1.381(5) ?
C13 H13 0.9500 ?
C14 C15 1.380(5) ?
C14 C17 1.540(5) ?
C15 C16 1.389(4) ?
C15 H15 0.9500 ?
C16 H16 0.9500 ?
C17 C20 1.523(5) ?
C17 C19 1.525(6) ?
C17 C18 1.537(5) ?
C18 H18C 0.9800 ?
C18 H18A 0.9800 ?
C18 H18B 0.9800 ?
C19 H19C 0.9800 ?
C19 H19B 0.9800 ?
C19 H19A 0.9800 ?
C20 H20C 0.9800 ?
C20 H20B 0.9800 ?
C20 H20A 0.9800 ?
C21 C22 1.382(5) ?
C21 H21 0.9500 ?
C22 C23 1.369(5) ?
C22 H22 0.9500 ?
C23 C24 1.369(6) ?
C23 H23 0.9500 ?
C24 C25 1.373(5) ?
C24 H24 0.9500 ?
C25 H25 0.9500 ?
N2 C30 1.305(11) ?
N2 C26 1.309(12) ?
C26 C27 1.377(6) ?
C26 H26 0.9500 ?
C27 C28 1.362(6) ?
C27 H27 0.9500 ?
C28 C29 1.360(7) ?
C28 H28 0.9500 ?
C29 C30 1.359(6) ?
C29 H29 0.9500 ?
C30 H30 0.9500 ?
N2A C26A 1.26(2) ?
N2A C30A 1.463(19) ?
C26A C27A 1.369(7) ?
C26A H26A 0.9500 ?
C27A C28A 1.361(7) ?
C27A H27A 0.9500 ?
C28A C29A 1.362(7) ?
C28A H28A 0.9500 ?
C29A C30A 1.364(7) ?
C29A H29A 0.9500 ?
C30A H30A 0.9500 ?
C31 C32 1.356(5) ?
C31 C36 1.366(5) ?
C32 C33 1.387(5) ?
C32 H32 0.9500 ?
C33 C34 1.377(5) ?
C33 H33 0.9500 ?
C34 C35 1.368(5) ?
C34 C37 1.531(5) ?
C35 C36 1.389(5) ?
C35 H35 0.9500 ?
C36 H36 0.9500 ?
C37 C38 1.518(5) ?
C37 C40 1.520(6) ?
C37 C39 1.524(5) ?
C38 H38B 0.9800 ?
C38 H38C 0.9800 ?
C38 H38A 0.9800 ?
C39 H39C 0.9800 ?
C39 H39B 0.9800 ?
C39 H39A 0.9800 ?
C40 H40C 0.9800 ?
C40 H40B 0.9800 ?
C40 H40A 0.9800 ?
C41 C46 1.376(5) ?
C41 C42 1.377(5) ?
C42 C43 1.377(5) ?
C42 H42 0.9500 ?
C43 C44 1.398(5) ?
C43 H43 0.9500 ?
C44 C45 1.393(5) ?
C44 C47 1.522(5) ?
C45 C46 1.383(5) ?
C45 H45 0.9500 ?
C46 H46 0.9500 ?
C47 C50 1.517(6) ?
C47 C49 1.519(6) ?
C47 C48 1.525(6) ?
C48 H48C 0.9800 ?
C48 H48A 0.9800 ?
C48 H48B 0.9800 ?
C49 H49C 0.9800 ?
C49 H49A 0.9800 ?
C49 H49B 0.9800 ?
C50 H50C 0.9800 ?
C50 H50B 0.9800 ?
C50 H50A 0.9800 ?

loop_
_geom_hbond_atom_site_label_D
_geom_hbond_atom_site_label_H
_geom_hbond_atom_site_label_A
_geom_hbond_distance_DH
_geom_hbond_distance_HA
_geom_hbond_distance_DA
_geom_hbond_angle_DHA
C12 H12 O1 0.95 2.45 3.083(5) 124

loop_
_geom_torsion_atom_site_label_1
_geom_torsion_atom_site_label_2
_geom_torsion_atom_site_label_3
_geom_torsion_atom_site_label_4
_geom_torsion
O2 P1 S1 Pb1 -122.28(10)
O1 P1 S1 Pb1 133.11(9)
S2 P1 S1 Pb1 2.50(6)
N2A Pb1 S1 P1 85.7(3)
N1 Pb1 S1 P1 -100.50(7)
N2 Pb1 S1 P1 84.2(2)
S3 Pb1 S1 P1 170.20(4)
S4 Pb1 S1 P1 174.61(5)
S2 Pb1 S1 P1 -1.54(4)
O2 P1 S2 Pb1 119.60(10)
O1 P1 S2 Pb1 -131.28(9)
S1 P1 S2 Pb1 -2.37(6)
N2A Pb1 S2 P1 -88.7(4)
N1 Pb1 S2 P1 84.95(8)
N2 Pb1 S2 P1 -85.1(3)
S3 Pb1 S2 P1 -14.11(8)
S1 Pb1 S2 P1 1.57(4)
S4 Pb1 S2 P1 -175.44(4)
O3 P2 S3 Pb1 -110.71(10)
O4 P2 S3 Pb1 141.59(9)
S4 P2 S3 Pb1 12.87(6)
N2A Pb1 S3 P2 -100.2(4)
N1 Pb1 S3 P2 83.19(8)
N2 Pb1 S3 P2 -104.8(3)
S1 Pb1 S3 P2 169.87(5)
S4 Pb1 S3 P2 -7.83(4)
S2 Pb1 S3 P2 -175.46(5)
O3 P2 S4 Pb1 113.52(11)
O4 P2 S4 Pb1 -138.86(10)
S3 P2 S4 Pb1 -11.90(6)
N2A Pb1 S4 P2 92.0(4)
N1 Pb1 S4 P2 -80.48(7)
N2 Pb1 S4 P2 91.1(3)
S3 Pb1 S4 P2 8.03(4)
S1 Pb1 S4 P2 3.37(8)
S2 Pb1 S4 P2 177.68(4)
O2 P1 O1 C1 175.0(2)
S2 P1 O1 C1 57.4(3)
S1 P1 O1 C1 -74.6(3)
O1 P1 O2 C11 -77.6(3)
S2 P1 O2 C11 41.4(3)
S1 P1 O2 C11 169.0(2)
O4 P2 O3 C31 74.6(3)
S4 P2 O3 C31 -168.2(2)
S3 P2 O3 C31 -39.8(3)
O3 P2 O4 C41 176.0(2)
S4 P2 O4 C41 62.8(3)
S3 P2 O4 C41 -67.9(3)
N2A Pb1 N1 C25 -121(2)
N2 Pb1 N1 C25 -147.7(9)
S3 Pb1 N1 C25 -94.6(3)
S1 Pb1 N1 C25 -176.1(3)
S4 Pb1 N1 C25 -25.1(3)
S2 Pb1 N1 C25 116.7(3)
N2A Pb1 N1 C21 58(2)
N2 Pb1 N1 C21 31.1(10)
S3 Pb1 N1 C21 84.2(3)
S1 Pb1 N1 C21 2.7(3)
S4 Pb1 N1 C21 153.7(3)
S2 Pb1 N1 C21 -64.5(3)
P1 O1 C1 C6 112.6(3)
P1 O1 C1 C2 -73.9(4)
C6 C1 C2 C3 -0.9(6)
O1 C1 C2 C3 -174.3(4)
C1 C2 C3 C4 1.3(7)
C2 C3 C4 C5 -0.4(7)
C2 C3 C4 C7 178.7(4)
C3 C4 C5 C6 -0.9(6)
C7 C4 C5 C6 -180.0(4)
C2 C1 C6 C5 -0.4(6)
O1 C1 C6 C5 173.1(3)
C4 C5 C6 C1 1.3(6)
C5 C4 C7 C10 -114.9(5)
C3 C4 C7 C10 66.1(5)
C5 C4 C7 C10A -173(3)
C3 C4 C7 C10A 8(3)
C5 C4 C7 C8 126.8(5)
C3 C4 C7 C8 -52.3(6)
C5 C4 C7 C9A -36(3)
C3 C4 C7 C9A 145(3)
C5 C4 C7 C9 5.0(6)
C3 C4 C7 C9 -174.0(5)
C5 C4 C7 C8A 71(3)
C3 C4 C7 C8A -108(3)
P1 O2 C11 C16 -140.5(3)
P1 O2 C11 C12 41.8(4)
C16 C11 C12 C13 -1.5(5)
O2 C11 C12 C13 176.1(3)
C11 C12 C13 C14 -0.2(6)
C12 C13 C14 C15 1.6(6)
C12 C13 C14 C17 -176.7(4)
C13 C14 C15 C16 -1.3(5)
C17 C14 C15 C16 177.0(3)
C12 C11 C16 C15 1.9(5)
O2 C11 C16 C15 -175.9(3)
C14 C15 C16 C11 -0.4(5)
C15 C14 C17 C20 5.0(5)
C13 C14 C17 C20 -176.8(4)
C15 C14 C17 C19 125.9(4)
C13 C14 C17 C19 -55.9(5)
C15 C14 C17 C18 -114.4(4)
C13 C14 C17 C18 63.8(5)
C25 N1 C21 C22 1.1(6)
Pb1 N1 C21 C22 -177.7(3)
N1 C21 C22 C23 -0.3(6)
C21 C22 C23 C24 -0.5(6)
C22 C23 C24 C25 0.5(7)
C21 N1 C25 C24 -1.2(6)
Pb1 N1 C25 C24 177.7(3)
C23 C24 C25 N1 0.4(7)
N2A Pb1 N2 C30 -177(9)
N1 Pb1 N2 C30 -44.2(16)
S3 Pb1 N2 C30 -97.5(10)
S1 Pb1 N2 C30 -15.7(10)
S4 Pb1 N2 C30 -166.4(10)
S2 Pb1 N2 C30 52.6(10)
N2A Pb1 N2 C26 -25(7)
N1 Pb1 N2 C26 108.0(12)
S3 Pb1 N2 C26 54.7(11)
S1 Pb1 N2 C26 136.5(11)
S4 Pb1 N2 C26 -14.2(12)
S2 Pb1 N2 C26 -155.2(12)
C30 N2 C26 C27 -18(2)
Pb1 N2 C26 C27 -174.1(9)
N2 C26 C27 C28 8.8(18)
C26 C27 C28 C29 0.9(14)
C27 C28 C29 C30 0.2(15)
C26 N2 C30 C29 18.7(19)
Pb1 N2 C30 C29 171.6(9)
C28 C29 C30 N2 -11.0(17)
N1 Pb1 N2A C26A 46(4)
N2 Pb1 N2A C26A 119(9)
S3 Pb1 N2A C26A 19.6(17)
S1 Pb1 N2A C26A 101.1(17)
S4 Pb1 N2A C26A -49.7(17)
S2 Pb1 N2A C26A 169.0(17)
N1 Pb1 N2A C30A -128.3(17)
N2 Pb1 N2A C30A -55(7)
S3 Pb1 N2A C30A -154.8(13)
S1 Pb1 N2A C30A -73.3(13)
S4 Pb1 N2A C30A 135.9(13)
S2 Pb1 N2A C30A -5.4(12)
C30A N2A C26A C27A 12(3)
Pb1 N2A C26A C27A -162.0(12)
N2A C26A C27A C28A -7(3)
C26A C27A C28A C29A -1(2)
C27A C28A C29A C30A 2.1(19)
C28A C29A C30A N2A 3(2)
C26A N2A C30A C29A -11(2)
Pb1 N2A C30A C29A 164.6(9)
P2 O3 C31 C32 104.4(4)
P2 O3 C31 C36 -78.1(4)
C36 C31 C32 C33 -0.2(6)
O3 C31 C32 C33 177.3(3)
C31 C32 C33 C34 -0.2(6)
C32 C33 C34 C35 0.4(6)
C32 C33 C34 C37 178.9(4)
C33 C34 C35 C36 -0.3(7)
C37 C34 C35 C36 -178.8(4)
C32 C31 C36 C35 0.3(6)
O3 C31 C36 C35 -177.1(4)
C34 C35 C36 C31 0.0(7)
C35 C34 C37 C38 -176.2(4)
C33 C34 C37 C38 5.5(5)
C35 C34 C37 C40 63.1(5)
C33 C34 C37 C40 -115.3(4)
C35 C34 C37 C39 -56.1(5)
C33 C34 C37 C39 125.5(4)
P2 O4 C41 C46 97.9(3)
P2 O4 C41 C42 -86.4(4)
C46 C41 C42 C43 0.7(6)
O4 C41 C42 C43 -175.0(3)
C41 C42 C43 C44 0.2(6)
C42 C43 C44 C45 -0.9(6)
C42 C43 C44 C47 177.2(4)
C43 C44 C45 C46 0.7(5)
C47 C44 C45 C46 -177.4(3)
C42 C41 C46 C45 -0.8(5)
O4 C41 C46 C45 174.9(3)
C44 C45 C46 C41 0.1(5)
C45 C44 C47 C50 66.9(5)
C43 C44 C47 C50 -111.1(5)
C45 C44 C47 C49 -171.8(4)
C43 C44 C47 C49 10.2(6)
C45 C44 C47 C48 -53.3(5)
C43 C44 C47 C48 128.8(4)
